data_7156215
loop_
_publ_author_name
'Shen, Jinhui'
'Yang, Yang'
'Hou, Xiaoli'
'Zeng, Wenlei'
'Yu, Aimin'
'Zhao, Xiaowei'
'Meng, Xiangtai'

_publ_section_title
;
 Darzens reaction of thioisatins and sulfonium salts: approach to the
 synthesis of thiochromenone derivatives with anticancer potency.
;
_journal_issue 18
_journal_name_full 'Organic &amp; biomolecular chemistry'
_journal_page_first 3487
_journal_page_last 3494
_journal_paper_doi 10.1039/c8ob00402a
_journal_volume 16
_journal_year 2018
_chemical_formula_moiety 'C25 H18 O4 S'
_chemical_formula_sum 'C25 H18 O4 S'
_chemical_formula_weight 414.45
_space_group_crystal_system monoclinic
_space_group_IT_number 14
_space_group_name_Hall '-P 2ybc'
_space_group_name_H-M_alt 'P 1 21/c 1'
_symmetry_space_group_name_Hall '-P 2ybc'
_symmetry_space_group_name_H-M 'P 1 21/c 1'
_atom_sites_solution_hydrogens geom
_atom_sites_solution_primary direct
_audit_creation_date 2018-03-16
_audit_creation_method
;
Olex2 1.2
(compiled 2017.08.10 svn.r3458 for OlexSys, GUI svn.r5381)
;
_audit_update_record
;
2018-03-16 deposited with the CCDC.
2018-04-16 downloaded from the CCDC.
;
_cell_angle_alpha 90
_cell_angle_beta 101.37(3)
_cell_angle_gamma 90
_cell_formula_units_Z 4
_cell_length_a 7.2549(16)
_cell_length_b 20.063(5)
_cell_length_c 14.429(4)
_cell_measurement_reflns_used 1187
_cell_measurement_temperature 293(2)
_cell_measurement_theta_max 24.8160
_cell_measurement_theta_min 2.4860
_cell_volume 2059.0(9)
_computing_cell_refinement 'CrysAlisPro 1.171.39.7e (Rigaku OD, 2015)'
_computing_data_collection 'CrysAlisPro 1.171.39.7e (Rigaku OD, 2015)'
_computing_data_reduction 'CrysAlisPro 1.171.39.7e (Rigaku OD, 2015)'
_computing_molecular_graphics 'Olex2 (Dolomanov et al., 2009)'
_computing_publication_material 'Olex2 (Dolomanov et al., 2009)'
_computing_structure_refinement 'ShelXL (Sheldrick, 2015)'
_computing_structure_solution 'ShelXT (Sheldrick, 2015)'
_diffrn_ambient_temperature 293(2)
_diffrn_detector 'CCD plate'
_diffrn_measured_fraction_theta_full 1.000
_diffrn_measured_fraction_theta_max 1.000
_diffrn_measurement_details
;
List of Runs (angles in degrees, time in seconds):

  # Type    Start    End  Width  t~exp~   \w     \q     \k     \f   Frames
#--------------------------------------------------------------------------
  1  \w    -75.00 120.00   1.00   25.00    --   30.00  54.00 240.00  195
  2  \w    -75.00  30.00   1.00   25.00    --   30.00  54.00   0.00  105
;
_diffrn_measurement_device 'abstract diffractometer'
_diffrn_measurement_device_type 'dtrek-CrysAlisPro-abstract goniometer imported rigaku-d*trek images'
_diffrn_measurement_method '\w scans'
_diffrn_orient_matrix_type 'CrysAlisPro convention (1999,Acta A55,543-557)'
_diffrn_orient_matrix_UB_11 0.0151079000
_diffrn_orient_matrix_UB_12 -0.0213060000
_diffrn_orient_matrix_UB_13 0.0399475000
_diffrn_orient_matrix_UB_21 0.0120450000
_diffrn_orient_matrix_UB_22 0.0281939000
_diffrn_orient_matrix_UB_23 0.0303670000
_diffrn_orient_matrix_UB_31 -0.0977884000
_diffrn_orient_matrix_UB_32 0.0001018000
_diffrn_orient_matrix_UB_33 -0.0001412000
_diffrn_radiation_monochromator graphite
_diffrn_radiation_probe x-ray
_diffrn_radiation_type MoK\a
_diffrn_radiation_wavelength 0.71073
_diffrn_reflns_av_R_equivalents 0.0719
_diffrn_reflns_av_unetI/netI 0.0865
_diffrn_reflns_Laue_measured_fraction_full 1.000
_diffrn_reflns_Laue_measured_fraction_max 1.000
_diffrn_reflns_limit_h_max 8
_diffrn_reflns_limit_h_min -8
_diffrn_reflns_limit_k_max 23
_diffrn_reflns_limit_k_min -22
_diffrn_reflns_limit_l_max 17
_diffrn_reflns_limit_l_min -16
_diffrn_reflns_number 9485
_diffrn_reflns_point_group_measured_fraction_full 1.000
_diffrn_reflns_point_group_measured_fraction_max 1.000
_diffrn_reflns_theta_full 25.010
_diffrn_reflns_theta_max 25.010
_diffrn_reflns_theta_min 1.761
_diffrn_source 'fine-focus sealed X-ray tube'
_diffrn_source_type 'Enhance (Mo) X-ray Source'
_exptl_absorpt_coefficient_mu 0.187
_exptl_absorpt_correction_T_max 1.00000
_exptl_absorpt_correction_T_min 0.01306
_exptl_absorpt_correction_type multi-scan
_exptl_absorpt_process_details
;
CrysAlisPro 1.171.39.7e (Rigaku Oxford Diffraction, 2015)
Empirical absorption correction using spherical harmonics,
 implemented in SCALE3 ABSPACK scaling algorithm.
;
_exptl_crystal_density_diffrn 1.337
_exptl_crystal_description BLOCK
_exptl_crystal_F_000 864
_refine_diff_density_max 0.398
_refine_diff_density_min -0.591
_refine_diff_density_rms 0.108
_refine_ls_extinction_method none
_refine_ls_goodness_of_fit_ref 1.121
_refine_ls_hydrogen_treatment constr
_refine_ls_matrix_type full
_refine_ls_number_parameters 272
_refine_ls_number_reflns 3640
_refine_ls_number_restraints 0
_refine_ls_restrained_S_all 1.121
_refine_ls_R_factor_all 0.1532
_refine_ls_R_factor_gt 0.0850
_refine_ls_shift/su_max 0.000
_refine_ls_shift/su_mean 0.000
_refine_ls_structure_factor_coef Fsqd
_refine_ls_weighting_details 'w=1/[\s^2^(Fo^2^)+(0.1000P)^2^] where P=(Fo^2^+2Fc^2^)/3'
_refine_ls_weighting_scheme calc
_refine_ls_wR_factor_gt 0.1909
_refine_ls_wR_factor_ref 0.2527
_reflns_Friedel_coverage 0.000
_reflns_number_gt 1843
_reflns_number_total 3640
_reflns_threshold_expression 'I > 2\s(I)'
_cod_data_source_file c8ob00402a2.cif
_cod_data_source_block 6
_cod_depositor_comments 'Adding full bibliography for 7156214--7156215.cif.'
_cod_database_code 7156215
_shelx_shelxl_version_number 2017/1
_shelx_space_group_comment
;
The symmetry employed for this shelxl refinement is uniquely defined
by the following loop, which should always be used as a source of
symmetry information in preference to the above space-group names.
They are only intended as comments.
;
_reflns_odcompleteness_completeness 86.09
_reflns_odcompleteness_iscentric 1
_reflns_odcompleteness_theta 32.90
_olex2_refinement_description
;
1. Fixed Uiso
 At 1.2 times of:
  All C(H) groups, All C(H,H) groups
 At 1.5 times of:
  All C(H,H,H) groups
2.a Secondary CH2 refined with riding coordinates:
 C00D(H00A,H00B)
2.b Aromatic/amide H refined with riding coordinates:
 C008(H008), C00H(H00H), C00I(H00I), C00J(H00J), C00L(H00L), C00M(H00M),
 C00N(H00N), C00P(H00P), C00Q(H00Q), C00R(H00R), C00S(H00S), C00T(H00T),
 C00U(H00U)
2.c Idealised Me refined as rotating group:
 C00O(H00C,H00D,H00E)
;
_olex2_submission_special_instructions 'No special instructions were received'
_oxdiff_exptl_absorpt_empirical_details
;
Empirical correction (ABSPACK) includes:
- Absorption correction using spherical harmonics
- Frame scaling
;
_oxdiff_exptl_absorpt_empirical_full_max 37.438
_oxdiff_exptl_absorpt_empirical_full_min 0.489

loop_
_space_group_symop_operation_xyz
'x, y, z'
'-x, y+1/2, -z+1/2'
'-x, -y, -z'
'x, -y-1/2, z-1/2'

loop_
_atom_site_label
_atom_site_type_symbol
_atom_site_fract_x
_atom_site_fract_y
_atom_site_fract_z
_atom_site_U_iso_or_equiv
_atom_site_adp_type
_atom_site_occupancy
_atom_site_site_symmetry_order
_atom_site_calc_flag
_atom_site_refinement_flags_posn
S001 S 0.36639(18) 0.35480(7) 0.24559(9) 0.0650(5) Uani 1 1 d .
O002 O 0.2210(4) 0.53127(14) 0.4572(2) 0.0541(8) Uani 1 1 d .
O003 O 0.1700(5) 0.54031(17) 0.6297(2) 0.0696(10) Uani 1 1 d .
O004 O 0.1782(5) 0.56468(17) 0.3058(3) 0.0725(11) Uani 1 1 d .
O005 O 0.0790(5) 0.4658(2) 0.1187(3) 0.1019(15) Uani 1 1 d .
C006 C 0.3355(6) 0.3989(2) 0.4123(3) 0.0485(11) Uani 1 1 d .
C007 C 0.2860(5) 0.4543(2) 0.3457(3) 0.0467(11) Uani 1 1 d .
C008 C 0.3392(6) 0.3956(2) 0.5114(3) 0.0499(11) Uani 1 1 d .
H008 H 0.311471 0.433127 0.543839 0.060 Uiso 1 1 calc R
C009 C 0.3817(6) 0.3410(2) 0.3660(3) 0.0504(11) Uani 1 1 d .
C00A C 0.2228(6) 0.5218(2) 0.3644(3) 0.0505(12) Uani 1 1 d .
C00B C 0.2966(6) 0.4364(2) 0.2557(3) 0.0544(12) Uani 1 1 d .
C00C C 0.1531(6) 0.5934(2) 0.5875(4) 0.0519(12) Uani 1 1 d .
C00D C 0.1622(6) 0.5956(2) 0.4836(3) 0.0536(12) Uani 1 1 d .
H00A H 0.039644 0.606532 0.446213 0.064 Uiso 1 1 calc R
H00B H 0.250991 0.629413 0.472563 0.064 Uiso 1 1 calc R
C00E C 0.3742(7) 0.5204(2) 0.1322(3) 0.0545(12) Uani 1 1 d .
C00F C 0.3843(6) 0.3363(2) 0.5588(3) 0.0529(12) Uani 1 1 d .
C00G C 0.1225(6) 0.6568(2) 0.6352(4) 0.0605(14) Uani 1 1 d .
C00H C 0.4284(7) 0.2794(2) 0.5107(4) 0.0609(13) Uani 1 1 d .
H00H H 0.458042 0.239753 0.543757 0.073 Uiso 1 1 calc R
C00I C 0.4282(7) 0.2816(2) 0.4142(4) 0.0591(13) Uani 1 1 d .
H00I H 0.458720 0.244046 0.382615 0.071 Uiso 1 1 calc R
C00J C 0.3180(8) 0.5573(2) 0.0497(4) 0.0644(13) Uani 1 1 d .
H00J H 0.193269 0.555900 0.018060 0.077 Uiso 1 1 calc R
C00K C 0.2379(7) 0.4761(3) 0.1641(4) 0.0660(14) Uani 1 1 d .
C00L C 0.5617(7) 0.5226(3) 0.1789(4) 0.0647(14) Uani 1 1 d .
H00L H 0.601284 0.498452 0.234233 0.078 Uiso 1 1 calc R
C00M C 0.6893(8) 0.5613(3) 0.1418(4) 0.0720(15) Uani 1 1 d .
H00M H 0.815067 0.562303 0.171917 0.086 Uiso 1 1 calc R
C00N C 0.4468(9) 0.5961(3) 0.0140(4) 0.0760(16) Uani 1 1 d .
H00N H 0.408634 0.620585 -0.041159 0.091 Uiso 1 1 calc R
C00O C 0.3873(8) 0.3313(2) 0.6653(4) 0.0741(16) Uani 1 1 d .
H00C H 0.507657 0.345473 0.699937 0.111 Uiso 1 1 calc GR
H00D H 0.365224 0.285930 0.681328 0.111 Uiso 1 1 calc GR
H00E H 0.290791 0.359291 0.681198 0.111 Uiso 1 1 calc GR
C00P C 0.1239(7) 0.6555(3) 0.7328(4) 0.0768(17) Uani 1 1 d .
H00P H 0.138185 0.615451 0.765874 0.092 Uiso 1 1 calc R
C00Q C 0.6301(9) 0.5981(3) 0.0607(5) 0.0810(17) Uani 1 1 d .
H00Q H 0.715824 0.624644 0.037517 0.097 Uiso 1 1 calc R
C00R C 0.0992(8) 0.7180(3) 0.5878(5) 0.0865(19) Uani 1 1 d .
H00R H 0.095892 0.719236 0.523015 0.104 Uiso 1 1 calc R
C00S C 0.0808(10) 0.7771(3) 0.6358(8) 0.120(3) Uani 1 1 d .
H00S H 0.065797 0.817331 0.603277 0.144 Uiso 1 1 calc R
C00T C 0.1038(9) 0.7147(5) 0.7790(6) 0.118(3) Uani 1 1 d .
H00T H 0.102705 0.713818 0.843296 0.142 Uiso 1 1 calc R
C00U C 0.0851(10) 0.7757(5) 0.7319(8) 0.126(4) Uani 1 1 d .
H00U H 0.075507 0.814976 0.764781 0.151 Uiso 1 1 calc R

loop_
_atom_site_aniso_label
_atom_site_aniso_U_11
_atom_site_aniso_U_22
_atom_site_aniso_U_33
_atom_site_aniso_U_23
_atom_site_aniso_U_13
_atom_site_aniso_U_12
S001 0.0523(8) 0.0821(10) 0.0588(9) -0.0124(7) 0.0066(7) 0.0056(7)
O002 0.0457(18) 0.0582(18) 0.054(2) -0.0020(15) -0.0005(16) 0.0091(15)
O003 0.073(2) 0.075(2) 0.058(2) 0.0063(18) 0.006(2) 0.011(2)
O004 0.080(3) 0.077(2) 0.061(3) 0.0185(19) 0.016(2) 0.022(2)
O005 0.050(2) 0.173(4) 0.070(3) 0.024(3) -0.020(2) -0.020(3)
C006 0.026(2) 0.059(3) 0.059(3) 0.000(2) 0.003(2) -0.007(2)
C007 0.026(2) 0.063(3) 0.049(3) -0.003(2) 0.001(2) -0.002(2)
C008 0.039(2) 0.055(3) 0.054(3) -0.002(2) 0.006(2) 0.003(2)
C009 0.037(2) 0.056(3) 0.057(3) -0.012(2) 0.006(2) -0.003(2)
C00A 0.033(2) 0.066(3) 0.048(3) 0.001(2) 0.000(2) 0.001(2)
C00B 0.038(2) 0.075(3) 0.046(3) -0.005(2) -0.003(2) 0.000(2)
C00C 0.025(2) 0.065(3) 0.062(3) -0.004(3) -0.004(2) 0.000(2)
C00D 0.042(3) 0.053(3) 0.064(3) 0.000(2) 0.005(2) 0.008(2)
C00E 0.042(3) 0.074(3) 0.043(3) -0.003(2) -0.002(2) 0.007(2)
C00F 0.039(2) 0.058(3) 0.062(3) 0.001(2) 0.010(2) -0.003(2)
C00G 0.026(2) 0.066(3) 0.089(4) -0.019(3) 0.008(3) -0.006(2)
C00H 0.051(3) 0.057(3) 0.071(4) 0.006(3) 0.003(3) 0.001(2)
C00I 0.045(3) 0.058(3) 0.073(4) -0.011(3) 0.009(3) -0.001(2)
C00J 0.056(3) 0.078(3) 0.053(3) -0.003(3) -0.006(3) 0.009(3)
C00K 0.048(3) 0.093(4) 0.052(4) -0.005(3) -0.004(3) 0.005(3)
C00L 0.049(3) 0.087(4) 0.054(4) -0.004(3) -0.001(3) 0.007(3)
C00M 0.049(3) 0.085(4) 0.080(4) -0.008(3) 0.008(3) -0.006(3)
C00N 0.090(4) 0.077(3) 0.056(4) 0.005(3) 0.000(3) -0.005(3)
C00O 0.083(4) 0.077(3) 0.062(4) 0.012(3) 0.013(3) 0.002(3)
C00P 0.048(3) 0.100(4) 0.077(4) -0.035(3) 0.000(3) 0.008(3)
C00Q 0.086(5) 0.078(4) 0.079(5) -0.005(3) 0.014(4) -0.015(3)
C00R 0.052(3) 0.076(4) 0.138(6) -0.023(4) 0.033(4) -0.001(3)
C00S 0.071(4) 0.079(4) 0.222(10) -0.037(6) 0.060(6) -0.005(4)
C00T 0.058(4) 0.167(7) 0.126(7) -0.083(6) 0.009(4) -0.011(5)
C00U 0.064(4) 0.111(6) 0.205(11) -0.079(7) 0.034(6) -0.018(5)

loop_
_atom_type_symbol
_atom_type_description
_atom_type_scat_dispersion_real
_atom_type_scat_dispersion_imag
_atom_type_scat_source
C C 0.0033 0.0016 'International Tables Vol C Tables 4.2.6.8 and 6.1.1.4'
H H 0.0000 0.0000 'International Tables Vol C Tables 4.2.6.8 and 6.1.1.4'
O O 0.0106 0.0060 'International Tables Vol C Tables 4.2.6.8 and 6.1.1.4'
S S 0.1246 0.1234 'International Tables Vol C Tables 4.2.6.8 and 6.1.1.4'

loop_
_geom_angle_atom_site_label_1
_geom_angle_atom_site_label_2
_geom_angle_atom_site_label_3
_geom_angle
C00B S001 C009 91.6(2)
C00A O002 C00D 116.8(3)
C008 C006 C007 130.2(4)
C009 C006 C007 111.3(4)
C009 C006 C008 118.4(4)
C006 C007 C00A 128.5(4)
C00B C007 C006 111.8(4)
C00B C007 C00A 119.7(4)
C006 C008 H008 120.2
C00F C008 C006 119.6(4)
C00F C008 H008 120.2
C006 C009 S001 111.5(3)
C00I C009 S001 126.7(4)
C00I C009 C006 121.8(5)
O002 C00A C007 111.9(4)
O004 C00A O002 122.7(4)
O004 C00A C007 125.4(4)
C007 C00B S001 113.8(4)
C007 C00B C00K 128.8(4)
C00K C00B S001 117.2(3)
O003 C00C C00D 120.0(4)
O003 C00C C00G 121.7(5)
C00G C00C C00D 118.3(4)
O002 C00D C00C 108.1(4)
O002 C00D H00A 110.1
O002 C00D H00B 110.1
C00C C00D H00A 110.1
C00C C00D H00B 110.1
H00A C00D H00B 108.4
C00J C00E C00K 119.2(5)
C00J C00E C00L 119.3(5)
C00L C00E C00K 121.4(5)
C008 C00F C00H 120.7(5)
C008 C00F C00O 120.6(4)
C00H C00F C00O 118.7(4)
C00P C00G C00C 118.5(5)
C00R C00G C00C 122.6(5)
C00R C00G C00P 118.9(5)
C00F C00H H00H 119.6
C00I C00H C00F 120.8(5)
C00I C00H H00H 119.6
C009 C00I C00H 118.7(5)
C009 C00I H00I 120.6
C00H C00I H00I 120.6
C00E C00J H00J 119.7
C00N C00J C00E 120.6(5)
C00N C00J H00J 119.7
O005 C00K C00B 116.4(5)
O005 C00K C00E 123.7(5)
C00E C00K C00B 119.7(4)
C00E C00L H00L 120.3
C00M C00L C00E 119.4(5)
C00M C00L H00L 120.3
C00L C00M H00M 119.8
C00Q C00M C00L 120.3(5)
C00Q C00M H00M 119.8
C00J C00N H00N 120.2
C00Q C00N C00J 119.5(6)
C00Q C00N H00N 120.2
C00F C00O H00C 109.5
C00F C00O H00D 109.5
C00F C00O H00E 109.5
H00C C00O H00D 109.5
H00C C00O H00E 109.5
H00D C00O H00E 109.5
C00G C00P H00P 120.5
C00T C00P C00G 119.0(7)
C00T C00P H00P 120.5
C00M C00Q H00Q 119.6
C00N C00Q C00M 120.9(6)
C00N C00Q H00Q 119.6
C00G C00R H00R 119.4
C00S C00R C00G 121.1(7)
C00S C00R H00R 119.4
C00R C00S H00S 120.1
C00U C00S C00R 119.8(9)
C00U C00S H00S 120.1
C00P C00T H00T 119.0
C00P C00T C00U 121.9(8)
C00U C00T H00T 119.0
C00S C00U C00T 119.2(8)
C00S C00U H00U 120.4
C00T C00U H00U 120.4

loop_
_geom_bond_atom_site_label_1
_geom_bond_atom_site_label_2
_geom_bond_distance
S001 C009 1.742(5)
S001 C00B 1.728(5)
O002 C00A 1.356(5)
O002 C00D 1.434(5)
O003 C00C 1.222(5)
O004 C00A 1.205(5)
O005 C00K 1.226(6)
C006 C007 1.467(6)
C006 C008 1.426(6)
C006 C009 1.412(6)
C007 C00A 1.472(6)
C007 C00B 1.364(6)
C008 H008 0.9300
C008 C00F 1.378(6)
C009 C00I 1.387(6)
C00B C00K 1.531(7)
C00C C00D 1.514(6)
C00C C00G 1.484(6)
C00D H00A 0.9700
C00D H00B 0.9700
C00E C00J 1.393(6)
C00E C00K 1.469(7)
C00E C00L 1.395(7)
C00F C00H 1.406(6)
C00F C00O 1.536(6)
C00G C00P 1.407(7)
C00G C00R 1.400(8)
C00H H00H 0.9300
C00H C00I 1.394(6)
C00I H00I 0.9300
C00J H00J 0.9300
C00J C00N 1.391(7)
C00L H00L 0.9300
C00L C00M 1.393(7)
C00M H00M 0.9300
C00M C00Q 1.379(7)
C00N H00N 0.9300
C00N C00Q 1.367(8)
C00O H00C 0.9600
C00O H00D 0.9600
C00O H00E 0.9600
C00P H00P 0.9300
C00P C00T 1.384(9)
C00Q H00Q 0.9300
C00R H00R 0.9300
C00R C00S 1.392(8)
C00S H00S 0.9300
C00S C00U 1.381(11)
C00T H00T 0.9300
C00T C00U 1.392(11)
C00U H00U 0.9300

loop_
_geom_torsion_atom_site_label_1
_geom_torsion_atom_site_label_2
_geom_torsion_atom_site_label_3
_geom_torsion_atom_site_label_4
_geom_torsion
S001 C009 C00I C00H -178.2(4)
S001 C00B C00K O005 79.3(6)
S001 C00B C00K C00E -97.0(5)
O003 C00C C00D O002 -9.1(6)
O003 C00C C00G C00P 3.6(7)
O003 C00C C00G C00R -178.7(5)
C006 C007 C00A O002 3.0(6)
C006 C007 C00A O004 -177.4(4)
C006 C007 C00B S001 -0.6(5)
C006 C007 C00B C00K 173.1(4)
C006 C008 C00F C00H 0.7(7)
C006 C008 C00F C00O -179.4(4)
C006 C009 C00I C00H 0.2(7)
C007 C006 C008 C00F 177.5(4)
C007 C006 C009 S001 0.4(4)
C007 C006 C009 C00I -178.2(4)
C007 C00B C00K O005 -94.2(7)
C007 C00B C00K C00E 89.5(6)
C008 C006 C007 C00A -1.3(7)
C008 C006 C007 C00B -178.6(4)
C008 C006 C009 S001 179.3(3)
C008 C006 C009 C00I 0.6(6)
C008 C00F C00H C00I 0.2(7)
C009 S001 C00B C007 0.7(4)
C009 S001 C00B C00K -173.7(4)
C009 C006 C007 C00A 177.4(4)
C009 C006 C007 C00B 0.1(5)
C009 C006 C008 C00F -1.1(6)
C00A O002 C00D C00C 174.8(3)
C00A C007 C00B S001 -178.2(3)
C00A C007 C00B C00K -4.5(7)
C00B S001 C009 C006 -0.7(3)
C00B S001 C009 C00I 177.9(4)
C00B C007 C00A O002 -179.9(4)
C00B C007 C00A O004 -0.3(7)
C00C C00G C00P C00T 177.2(4)
C00C C00G C00R C00S -176.5(5)
C00D O002 C00A O004 0.2(6)
C00D O002 C00A C007 179.8(3)
C00D C00C C00G C00P -176.7(4)
C00D C00C C00G C00R 1.0(6)
C00E C00J C00N C00Q -0.1(8)
C00E C00L C00M C00Q 1.2(8)
C00F C00H C00I C009 -0.7(7)
C00G C00C C00D O002 171.2(3)
C00G C00P C00T C00U -1.0(9)
C00G C00R C00S C00U -0.2(10)
C00J C00E C00K O005 5.2(8)
C00J C00E C00K C00B -178.8(4)
C00J C00E C00L C00M -0.3(7)
C00J C00N C00Q C00M 1.0(9)
C00K C00E C00J C00N -175.5(4)
C00K C00E C00L C00M 174.8(4)
C00L C00E C00J C00N -0.3(7)
C00L C00E C00K O005 -169.9(5)
C00L C00E C00K C00B 6.1(7)
C00L C00M C00Q C00N -1.6(8)
C00O C00F C00H C00I -179.7(4)
C00P C00G C00R C00S 1.1(8)
C00P C00T C00U C00S 1.9(11)
C00R C00G C00P C00T -0.5(7)
C00R C00S C00U C00T -1.3(11)
